data_7159696
loop_
_publ_author_name
'Das, Sribash'
'Karn, Rama'
'Kumar, Mohit'
'Srimayee, Soumya'
'Manna, Debasis'

_publ_section_title
;
 A chloride-responsive molecular switch: driving ion transport and
 empowering antibacterial properties.
;
_journal_issue 1
_journal_name_full 'Organic &amp; biomolecular chemistry'
_journal_page_first 114
_journal_page_last 119
_journal_paper_doi 10.1039/d3ob01826a
_journal_volume 22
_journal_year 2023
_chemical_absolute_configuration syn
_chemical_compound_source SYNTHESIS
_chemical_formula_moiety 'C23 H15 F6 N5 S, C16 H30 N, Cl '
_chemical_formula_sum 'C39 H45 Cl F6 N6 S'
_chemical_formula_weight 779.32
_space_group_crystal_system monoclinic
_space_group_IT_number 14
_space_group_name_Hall '-P 2ybc'
_space_group_name_H-M_alt 'P 1 21/c 1'
_atom_sites_solution_hydrogens geom
_audit_creation_method SHELXL-2018/3
_audit_update_record
;
2023-07-05 deposited with the CCDC.	2023-11-22 downloaded from the CCDC.
;
_cell_angle_alpha 90
_cell_angle_beta 95.635(4)
_cell_angle_gamma 90
_cell_formula_units_Z 4
_cell_length_a 9.2259(11)
_cell_length_b 17.758(2)
_cell_length_c 25.991(3)
_cell_measurement_reflns_used 9928
_cell_measurement_temperature 293(2)
_cell_measurement_theta_max 25.54
_cell_measurement_theta_min 2.29
_cell_volume 4237.6(9)
_computing_cell_refinement 'Bruker SAINT'
_computing_data_collection 'Bruker APEX2'
_computing_data_reduction 'Bruker SAINT'
_computing_molecular_graphics 'Bruker SHELXTL'
_computing_publication_material 'Bruker SHELXTL'
_computing_structure_refinement 'SHELXL-2018/3 (Sheldrick, 2018)'
_computing_structure_solution 'SHELXT 2018/2 (Sheldrick, 2018)'
_diffrn_ambient_temperature 293(2)
_diffrn_measured_fraction_theta_full 0.999
_diffrn_measured_fraction_theta_max 0.999
_diffrn_measurement_device_type 'Bruker APEX-II CCD'
_diffrn_measurement_method '\f and \w scans'
_diffrn_radiation_probe x-ray
_diffrn_radiation_type MoK\a
_diffrn_radiation_wavelength 0.71073
_diffrn_reflns_av_R_equivalents 0.0614
_diffrn_reflns_av_unetI/netI 0.0359
_diffrn_reflns_Laue_measured_fraction_full 0.999
_diffrn_reflns_Laue_measured_fraction_max 0.999
_diffrn_reflns_limit_h_max 10
_diffrn_reflns_limit_h_min -10
_diffrn_reflns_limit_k_max 21
_diffrn_reflns_limit_k_min -21
_diffrn_reflns_limit_l_max 30
_diffrn_reflns_limit_l_min -30
_diffrn_reflns_number 95469
_diffrn_reflns_point_group_measured_fraction_full 0.999
_diffrn_reflns_point_group_measured_fraction_max 0.999
_diffrn_reflns_theta_full 24.999
_diffrn_reflns_theta_max 24.999
_diffrn_reflns_theta_min 1.575
_exptl_absorpt_coefficient_mu 0.199
_exptl_absorpt_correction_type none
_exptl_crystal_colour WHITE
_exptl_crystal_density_diffrn 1.221
_exptl_crystal_description NEEDLE
_exptl_crystal_F_000 1632
_exptl_crystal_recrystallization_method 'SLOW EVAPORATION OF DMSO SOLUTION'
_exptl_crystal_size_max 0.140
_exptl_crystal_size_mid 0.090
_exptl_crystal_size_min 0.060
_exptl_transmission_factor_max 0.7453
_exptl_transmission_factor_min 0.7083
_refine_diff_density_max 0.378
_refine_diff_density_min -0.294
_refine_diff_density_rms 0.050
_refine_ls_extinction_method none
_refine_ls_goodness_of_fit_ref 1.076
_refine_ls_hydrogen_treatment constr
_refine_ls_matrix_type full
_refine_ls_number_parameters 475
_refine_ls_number_reflns 7444
_refine_ls_number_restraints 0
_refine_ls_restrained_S_all 1.076
_refine_ls_R_factor_all 0.1433
_refine_ls_R_factor_gt 0.0879
_refine_ls_shift/su_max 0.000
_refine_ls_shift/su_mean 0.000
_refine_ls_structure_factor_coef Fsqd
_refine_ls_weighting_details 'w=1/[\s^2^(Fo^2^)+(0.0941P)^2^+5.8609P] where P=(Fo^2^+2Fc^2^)/3'
_refine_ls_weighting_scheme calc
_refine_ls_wR_factor_gt 0.2113
_refine_ls_wR_factor_ref 0.2645
_reflns_Friedel_coverage 0.000
_reflns_number_gt 4450
_reflns_number_total 7444
_reflns_threshold_expression 'I > 2\s(I)'
_cod_data_source_file d3ob01826a2.cif
_cod_data_source_block shelx_CCDC1
_cod_depositor_comments 'Adding full bibliography for 7159695--7159696.cif.'
_cod_original_cell_volume 4237.7(9)
_cod_original_sg_symbol_H-M 'P 21/c'
_cod_database_code 7159696
_shelx_shelxl_version_number 2018/3
_shelx_space_group_comment
;
The symmetry employed for this shelxl refinement is uniquely defined
by the following loop, which should always be used as a source of
symmetry information in preference to the above space-group names.
They are only intended as comments.
;
_shelx_estimated_absorpt_t_min 0.973
_shelx_estimated_absorpt_t_max 0.988

loop_
_space_group_symop_operation_xyz
'x, y, z'
'-x, y+1/2, -z+1/2'
'-x, -y, -z'
'x, -y-1/2, z-1/2'

loop_
_atom_site_label
_atom_site_type_symbol
_atom_site_fract_x
_atom_site_fract_y
_atom_site_fract_z
_atom_site_U_iso_or_equiv
_atom_site_adp_type
_atom_site_occupancy
_atom_site_site_symmetry_order
_atom_site_calc_flag
_atom_site_refinement_flags_posn
_atom_site_refinement_flags_adp
_atom_site_refinement_flags_occupancy
_atom_site_disorder_assembly
_atom_site_disorder_group
Cl1 Cl 0.05558(12) 0.37966(7) 0.44572(4) 0.0745(4) Uani 1 1 d . . . . .
S1 S 0.64378(18) 0.23981(9) 0.30294(6) 0.0990(5) Uani 1 1 d . . . . .
N2 N 0.8134(4) 0.5108(2) 0.35635(13) 0.0620(9) Uani 1 1 d . . . . .
N5 N 0.7983(4) 0.3667(2) 0.32335(13) 0.0670(10) Uani 1 1 d . . . . .
H5 H 0.845007 0.393865 0.346873 0.080 Uiso 1 1 calc R U . . .
N1 N 0.6623(4) 0.5910(2) 0.30011(14) 0.0685(10) Uani 1 1 d . . . . .
N4 N 0.8034(4) 0.2843(2) 0.38867(14) 0.0716(10) Uani 1 1 d . . . . .
H4 H 0.867870 0.315457 0.402076 0.086 Uiso 1 1 calc R U . . .
N3 N 0.8831(4) 0.5399(2) 0.44039(14) 0.0811(12) Uani 1 1 d . . . . .
H3A H 0.928513 0.497551 0.443064 0.097 Uiso 1 1 calc R U . . .
H3B H 0.884425 0.569416 0.466647 0.097 Uiso 1 1 calc R U . . .
C7 C 0.8102(5) 0.5598(3) 0.39528(16) 0.0633(11) Uani 1 1 d . . . . .
C8 C 0.7395(5) 0.5298(3) 0.31042(16) 0.0614(11) Uani 1 1 d . . . . .
C6 C 0.7347(5) 0.6299(3) 0.38868(17) 0.0630(11) Uani 1 1 d . . . . .
C14 C 0.7793(5) 0.3987(3) 0.27336(17) 0.0700(12) Uani 1 1 d . . . . .
C1 C 0.6611(5) 0.6419(3) 0.33963(18) 0.0677(12) Uani 1 1 d . . . . .
C21 C 0.8731(6) 0.1999(3) 0.45778(18) 0.0762(13) Uani 1 1 d . . . . .
H21 H 0.966756 0.219598 0.458604 0.091 Uiso 1 1 calc R U . . .
C15 C 0.7522(5) 0.2984(3) 0.33900(17) 0.0671(12) Uani 1 1 d . . . . .
N6 N 0.2817(5) 0.4529(3) 0.31458(19) 0.0958(14) Uani 1 1 d . . . . .
C9 C 0.7505(5) 0.4759(3) 0.26728(16) 0.0669(12) Uani 1 1 d . . . . .
C16 C 0.7657(5) 0.2258(3) 0.42142(18) 0.0687(12) Uani 1 1 d . . . . .
F6 F 0.3455(5) 0.1671(4) 0.4518(2) 0.178(2) Uani 1 1 d . . . . .
F1 F 1.0801(6) 0.1084(4) 0.5154(2) 0.220(3) Uani 1 1 d . . . . .
C20 C 0.8435(6) 0.1452(3) 0.4929(2) 0.0849(15) Uani 1 1 d . . . . .
F5 F 0.4162(5) 0.0839(3) 0.5013(3) 0.181(2) Uani 1 1 d . . . . .
C5 C 0.7305(6) 0.6849(3) 0.4267(2) 0.0873(15) Uani 1 1 d . . . . .
H5A H 0.779502 0.677080 0.459247 0.105 Uiso 1 1 calc R U . . .
C13 C 0.7931(6) 0.3536(3) 0.22982(19) 0.0883(16) Uani 1 1 d . . . . .
H13 H 0.812553 0.302397 0.233868 0.106 Uiso 1 1 calc R U . . .
F3 F 0.9248(6) 0.0592(4) 0.5568(2) 0.208(3) Uani 1 1 d . . . . .
C2 C 0.5836(6) 0.7095(3) 0.3306(2) 0.0836(15) Uani 1 1 d . . . . .
H2 H 0.533543 0.718192 0.298354 0.100 Uiso 1 1 calc R U . . .
C3 C 0.5805(7) 0.7618(3) 0.3679(2) 0.0982(17) Uani 1 1 d . . . . .
H3 H 0.528437 0.806175 0.361125 0.118 Uiso 1 1 calc R U . . .
C19 C 0.7038(7) 0.1162(3) 0.4927(2) 0.0958(17) Uani 1 1 d . . . . .
H19 H 0.683352 0.079011 0.516077 0.115 Uiso 1 1 calc R U . . .
C17 C 0.6253(6) 0.1979(3) 0.4213(2) 0.0847(15) Uani 1 1 d . . . . .
H17 H 0.551393 0.215550 0.397387 0.102 Uiso 1 1 calc R U . . .
C18 C 0.5962(6) 0.1435(3) 0.4572(3) 0.0913(17) Uani 1 1 d . . . . .
C4 C 0.6548(7) 0.7502(3) 0.4165(3) 0.1046(19) Uani 1 1 d . . . . .
H4A H 0.652877 0.786789 0.441989 0.126 Uiso 1 1 calc R U . . .
C33 C 0.1864(6) 0.3830(4) 0.3113(3) 0.0992(18) Uani 1 1 d . . . . .
H33A H 0.167608 0.368834 0.346120 0.119 Uiso 1 1 calc R U . . .
H33B H 0.093542 0.395689 0.292552 0.119 Uiso 1 1 calc R U . . .
C10 C 0.7345(6) 0.5048(4) 0.21714(18) 0.0916(16) Uani 1 1 d . . . . .
H10 H 0.713682 0.555667 0.212219 0.110 Uiso 1 1 calc R U . . .
C12 C 0.7780(7) 0.3848(4) 0.1812(2) 0.107(2) Uani 1 1 d . . . . .
H12 H 0.787745 0.354619 0.152515 0.129 Uiso 1 1 calc R U . . .
F4 F 0.4138(7) 0.0649(5) 0.4230(3) 0.297(6) Uani 1 1 d . . . . .
C37 C 0.4258(6) 0.4383(4) 0.3481(3) 0.107(2) Uani 1 1 d . . . . .
H37A H 0.479849 0.400404 0.331073 0.128 Uiso 1 1 calc R U . . .
H37B H 0.482767 0.484304 0.349388 0.128 Uiso 1 1 calc R U . . .
C29 C 0.1944(6) 0.5136(4) 0.3379(3) 0.1029(18) Uani 1 1 d . . . . .
H29A H 0.163612 0.495040 0.370228 0.123 Uiso 1 1 calc R U . . .
H29B H 0.107422 0.523266 0.314787 0.123 Uiso 1 1 calc R U . . .
C11 C 0.7487(8) 0.4599(4) 0.1747(2) 0.112(2) Uani 1 1 d . . . . .
H11 H 0.738484 0.480591 0.141724 0.134 Uiso 1 1 calc R U . . .
F2 F 0.9847(8) 0.1668(4) 0.5697(2) 0.223(3) Uani 1 1 d . . . . .
C38 C 0.4123(7) 0.4128(5) 0.4028(3) 0.119(2) Uani 1 1 d . . . . .
H38A H 0.341484 0.444061 0.417908 0.143 Uiso 1 1 calc R U . . .
H38B H 0.377447 0.361247 0.402362 0.143 Uiso 1 1 calc R U . . .
C23 C 0.9590(10) 0.1173(5) 0.5311(3) 0.123(2) Uani 1 1 d . . . . .
C24 C 0.3244(7) 0.4756(4) 0.2622(3) 0.117(2) Uani 1 1 d . . . . .
H24A H 0.389679 0.518496 0.266566 0.140 Uiso 1 1 calc R U . . .
H24B H 0.377946 0.434478 0.248437 0.140 Uiso 1 1 calc R U . . .
C22 C 0.4454(9) 0.1129(6) 0.4554(4) 0.137(3) Uani 1 1 d . . . . .
C39 C 0.5519(7) 0.4173(5) 0.4345(3) 0.122(2) Uani 1 1 d . . . . .
H39A H 0.583341 0.469434 0.436035 0.146 Uiso 1 1 calc R U . . .
H39B H 0.623521 0.388783 0.417739 0.146 Uiso 1 1 calc R U . . .
C34 C 0.2484(9) 0.3153(4) 0.2856(3) 0.139(3) Uani 1 1 d . . . . .
H34A H 0.343885 0.303970 0.302904 0.166 Uiso 1 1 calc R U . . .
H34B H 0.260476 0.327708 0.249953 0.166 Uiso 1 1 calc R U . . .
C25 C 0.1993(9) 0.4958(5) 0.2235(3) 0.146(3) Uani 1 1 d . . . . .
H25A H 0.147851 0.538969 0.235645 0.175 Uiso 1 1 calc R U . . .
H25B H 0.131650 0.453966 0.219122 0.175 Uiso 1 1 calc R U . . .
C30 C 0.2753(9) 0.5875(5) 0.3484(4) 0.151(3) Uani 1 1 d . . . . .
H30A H 0.299551 0.608584 0.315858 0.181 Uiso 1 1 calc R U . . .
H30B H 0.365632 0.577894 0.369705 0.181 Uiso 1 1 calc R U . . .
C26 C 0.2597(12) 0.5150(7) 0.1702(4) 0.179(4) Uiso 1 1 d . . . . .
C40 C 0.5494(10) 0.3884(5) 0.4890(3) 0.157(3) Uani 1 1 d . . . . .
H40A H 0.486323 0.419472 0.507265 0.235 Uiso 1 1 calc R U . . .
H40B H 0.646162 0.389885 0.506411 0.235 Uiso 1 1 calc R U . . .
H40C H 0.514285 0.337499 0.488149 0.235 Uiso 1 1 calc R U . . .
C31 C 0.1814(11) 0.6471(7) 0.3767(5) 0.188(5) Uani 1 1 d . . . . .
H31A H 0.130810 0.623624 0.403466 0.225 Uiso 1 1 calc R U . . .
H31B H 0.241198 0.688091 0.391485 0.225 Uiso 1 1 calc R U . . .
C35 C 0.1514(12) 0.2447(6) 0.2868(5) 0.172(4) Uani 1 1 d . . . . .
H35 H 0.097699 0.225818 0.257444 0.207 Uiso 1 1 calc R U . . .
C32 C 0.0865(15) 0.6710(7) 0.3362(5) 0.221(6) Uani 1 1 d . . . . .
H32A H 0.139165 0.681464 0.306935 0.331 Uiso 1 1 calc R U . . .
H32B H 0.038128 0.715900 0.345963 0.331 Uiso 1 1 calc R U . . .
H32C H 0.015575 0.632402 0.327291 0.331 Uiso 1 1 calc R U . . .
C36 C 0.1509(17) 0.2136(8) 0.3323(6) 0.243(6) Uani 1 1 d . . . . .
H36A H 0.249283 0.206595 0.347229 0.365 Uiso 1 1 calc R U . . .
H36B H 0.102839 0.165600 0.328807 0.365 Uiso 1 1 calc R U . . .
H36C H 0.100029 0.245567 0.354240 0.365 Uiso 1 1 calc R U . . .
C27A C 0.296(2) 0.4625(12) 0.1385(8) 0.169(7) Uiso 0.5 1 d . . P . .
C27B C 0.158(2) 0.5328(11) 0.1365(7) 0.154(6) Uiso 0.5 1 d . . P . .

loop_
_atom_site_aniso_label
_atom_site_aniso_U_11
_atom_site_aniso_U_22
_atom_site_aniso_U_33
_atom_site_aniso_U_23
_atom_site_aniso_U_13
_atom_site_aniso_U_12
Cl1 0.0663(7) 0.0873(8) 0.0670(7) -0.0025(6) -0.0078(5) -0.0034(6)
S1 0.0992(11) 0.1013(11) 0.0903(10) -0.0181(8) -0.0223(8) -0.0143(8)
N2 0.061(2) 0.073(2) 0.0501(19) 0.0041(18) -0.0065(16) -0.0008(18)
N5 0.068(2) 0.076(3) 0.056(2) -0.0023(19) -0.0017(17) 0.002(2)
N1 0.067(2) 0.077(3) 0.059(2) 0.003(2) -0.0036(18) 0.002(2)
N4 0.071(2) 0.074(2) 0.067(2) 0.001(2) -0.0101(19) -0.016(2)
N3 0.094(3) 0.082(3) 0.062(2) -0.004(2) -0.018(2) 0.011(2)
C7 0.058(3) 0.072(3) 0.057(3) 0.006(2) -0.005(2) -0.008(2)
C8 0.054(2) 0.077(3) 0.053(2) 0.007(2) 0.0000(19) -0.004(2)
C6 0.060(3) 0.065(3) 0.063(3) 0.002(2) -0.001(2) -0.006(2)
C14 0.062(3) 0.094(4) 0.053(3) -0.003(2) 0.000(2) 0.010(2)
C1 0.058(3) 0.072(3) 0.073(3) 0.010(2) 0.000(2) 0.000(2)
C21 0.076(3) 0.081(3) 0.072(3) 0.006(3) 0.007(3) -0.013(3)
C15 0.059(3) 0.074(3) 0.066(3) -0.006(2) -0.003(2) 0.001(2)
N6 0.068(3) 0.116(4) 0.107(3) -0.006(3) 0.029(3) -0.011(3)
C9 0.061(3) 0.087(3) 0.050(2) 0.000(2) -0.004(2) 0.006(2)
C16 0.069(3) 0.063(3) 0.073(3) -0.004(2) 0.005(2) -0.010(2)
F6 0.091(3) 0.211(5) 0.233(6) 0.041(5) 0.021(3) -0.024(3)
F1 0.115(4) 0.372(9) 0.174(5) 0.149(6) 0.019(3) 0.065(5)
C20 0.090(4) 0.085(4) 0.080(3) 0.010(3) 0.008(3) -0.011(3)
F5 0.132(4) 0.162(4) 0.258(6) 0.045(4) 0.070(4) -0.033(3)
C5 0.098(4) 0.081(4) 0.079(3) -0.008(3) -0.007(3) 0.007(3)
C13 0.095(4) 0.105(4) 0.064(3) -0.008(3) 0.004(3) 0.020(3)
F3 0.184(5) 0.219(6) 0.214(5) 0.145(5) -0.023(4) -0.033(4)
C2 0.083(3) 0.083(4) 0.083(4) 0.008(3) -0.005(3) 0.003(3)
C3 0.103(4) 0.084(4) 0.104(4) -0.002(3) -0.005(3) 0.017(3)
C19 0.113(5) 0.081(4) 0.097(4) 0.002(3) 0.027(4) -0.018(4)
C17 0.075(3) 0.083(4) 0.095(4) -0.005(3) 0.005(3) -0.010(3)
C18 0.076(4) 0.077(4) 0.123(5) -0.011(3) 0.023(3) -0.020(3)
C4 0.122(5) 0.086(4) 0.103(5) -0.022(3) 0.000(4) 0.011(4)
C33 0.073(3) 0.114(5) 0.112(5) -0.002(4) 0.013(3) -0.011(3)
C10 0.115(4) 0.105(4) 0.053(3) 0.003(3) -0.001(3) 0.013(3)
C12 0.121(5) 0.140(6) 0.060(3) -0.015(4) 0.006(3) 0.026(4)
F4 0.188(6) 0.380(10) 0.341(9) -0.250(9) 0.113(6) -0.193(7)
C37 0.061(3) 0.134(5) 0.126(5) -0.009(4) 0.021(3) -0.009(3)
C29 0.075(4) 0.109(5) 0.128(5) -0.006(4) 0.028(3) -0.001(3)
C11 0.137(6) 0.141(6) 0.056(3) 0.006(4) 0.002(3) 0.025(5)
F2 0.248(7) 0.259(7) 0.143(4) 0.001(5) -0.073(5) 0.019(6)
C38 0.076(4) 0.158(6) 0.126(6) 0.017(5) 0.018(4) -0.013(4)
C23 0.129(7) 0.141(6) 0.095(5) 0.048(5) -0.002(5) -0.015(5)
C24 0.101(5) 0.140(6) 0.113(5) 0.006(4) 0.034(4) -0.008(4)
C22 0.100(6) 0.135(7) 0.179(9) 0.005(6) 0.035(6) -0.029(5)
C39 0.091(5) 0.152(6) 0.126(6) -0.015(5) 0.024(4) -0.004(4)
C34 0.127(6) 0.122(6) 0.171(8) -0.016(5) 0.035(5) -0.005(5)
C25 0.154(7) 0.170(8) 0.120(6) 0.018(6) 0.041(6) -0.006(6)
C30 0.114(6) 0.120(6) 0.225(10) -0.027(6) 0.050(6) -0.012(5)
C40 0.161(8) 0.189(9) 0.122(6) -0.004(6) 0.023(5) 0.006(7)
C31 0.116(7) 0.162(9) 0.280(15) 0.032(10) -0.009(8) 0.018(6)
C35 0.164(9) 0.176(10) 0.169(9) 0.021(8) -0.024(7) -0.016(7)
C32 0.239(15) 0.164(10) 0.279(16) -0.022(10) 0.125(13) -0.041(10)
C36 0.296(17) 0.180(12) 0.268(16) -0.022(12) 0.098(14) -0.026(11)

loop_
_atom_type_symbol
_atom_type_description
_atom_type_scat_dispersion_real
_atom_type_scat_dispersion_imag
_atom_type_scat_source
C C 0.0033 0.0016 'International Tables Vol C Tables 4.2.6.8 and 6.1.1.4'
H H 0.0000 0.0000 'International Tables Vol C Tables 4.2.6.8 and 6.1.1.4'
Cl Cl 0.1484 0.1585 'International Tables Vol C Tables 4.2.6.8 and 6.1.1.4'
F F 0.0171 0.0103 'International Tables Vol C Tables 4.2.6.8 and 6.1.1.4'
N N 0.0061 0.0033 'International Tables Vol C Tables 4.2.6.8 and 6.1.1.4'
S S 0.1246 0.1234 'International Tables Vol C Tables 4.2.6.8 and 6.1.1.4'

loop_
_geom_angle_atom_site_label_1
_geom_angle_atom_site_label_2
_geom_angle_atom_site_label_3
_geom_angle
_geom_angle_site_symmetry_1
_geom_angle_site_symmetry_3
_geom_angle_publ_flag
C7 N2 C8 117.2(4) . . ?
C15 N5 C14 128.2(4) . . ?
C15 N5 H5 115.9 . . ?
C14 N5 H5 115.9 . . ?
C8 N1 C1 116.0(4) . . ?
C15 N4 C16 128.9(4) . . ?
C15 N4 H4 115.5 . . ?
C16 N4 H4 115.5 . . ?
C7 N3 H3A 120.0 . . ?
C7 N3 H3B 120.0 . . ?
H3A N3 H3B 120.0 . . ?
N2 C7 N3 116.4(4) . . ?
N2 C7 C6 121.5(4) . . ?
N3 C7 C6 122.1(4) . . ?
N1 C8 N2 127.0(4) . . ?
N1 C8 C9 117.1(4) . . ?
N2 C8 C9 116.0(4) . . ?
C5 C6 C1 119.6(4) . . ?
C5 C6 C7 125.0(4) . . ?
C1 C6 C7 115.4(4) . . ?
C9 C14 C13 120.0(4) . . ?
C9 C14 N5 120.1(4) . . ?
C13 C14 N5 119.9(5) . . ?
N1 C1 C6 122.9(4) . . ?
N1 C1 C2 118.8(4) . . ?
C6 C1 C2 118.4(5) . . ?
C20 C21 C16 120.8(5) . . ?
C20 C21 H21 119.6 . . ?
C16 C21 H21 119.6 . . ?
N4 C15 N5 111.0(4) . . ?
N4 C15 S1 123.8(4) . . ?
N5 C15 S1 125.2(3) . . ?
C29 N6 C24 111.7(5) . . ?
C29 N6 C33 106.1(4) . . ?
C24 N6 C33 111.7(5) . . ?
C29 N6 C37 111.0(5) . . ?
C24 N6 C37 105.5(4) . . ?
C33 N6 C37 110.9(5) . . ?
C10 C9 C14 117.8(4) . . ?
C10 C9 C8 117.3(5) . . ?
C14 C9 C8 124.8(4) . . ?
C21 C16 C17 119.4(5) . . ?
C21 C16 N4 117.2(4) . . ?
C17 C16 N4 123.2(5) . . ?
C21 C20 C19 120.2(5) . . ?
C21 C20 C23 120.5(6) . . ?
C19 C20 C23 119.3(6) . . ?
C4 C5 C6 120.5(5) . . ?
C4 C5 H5A 119.8 . . ?
C6 C5 H5A 119.8 . . ?
C12 C13 C14 120.1(6) . . ?
C12 C13 H13 119.9 . . ?
C14 C13 H13 119.9 . . ?
C3 C2 C1 121.2(5) . . ?
C3 C2 H2 119.4 . . ?
C1 C2 H2 119.4 . . ?
C2 C3 C4 120.5(6) . . ?
C2 C3 H3 119.8 . . ?
C4 C3 H3 119.8 . . ?
C18 C19 C20 118.8(5) . . ?
C18 C19 H19 120.6 . . ?
C20 C19 H19 120.6 . . ?
C16 C17 C18 119.3(5) . . ?
C16 C17 H17 120.4 . . ?
C18 C17 H17 120.4 . . ?
C19 C18 C17 121.5(5) . . ?
C19 C18 C22 120.2(7) . . ?
C17 C18 C22 118.3(7) . . ?
C5 C4 C3 119.9(6) . . ?
C5 C4 H4A 120.0 . . ?
C3 C4 H4A 120.0 . . ?
C34 C33 N6 115.6(5) . . ?
C34 C33 H33A 108.4 . . ?
N6 C33 H33A 108.4 . . ?
C34 C33 H33B 108.4 . . ?
N6 C33 H33B 108.4 . . ?
H33A C33 H33B 107.4 . . ?
C11 C10 C9 121.7(6) . . ?
C11 C10 H10 119.2 . . ?
C9 C10 H10 119.2 . . ?
C11 C12 C13 120.5(6) . . ?
C11 C12 H12 119.7 . . ?
C13 C12 H12 119.7 . . ?
C38 C37 N6 115.9(5) . . ?
C38 C37 H37A 108.3 . . ?
N6 C37 H37A 108.3 . . ?
C38 C37 H37B 108.3 . . ?
N6 C37 H37B 108.3 . . ?
H37A C37 H37B 107.4 . . ?
N6 C29 C30 114.6(5) . . ?
N6 C29 H29A 108.6 . . ?
C30 C29 H29A 108.6 . . ?
N6 C29 H29B 108.6 . . ?
C30 C29 H29B 108.6 . . ?
H29A C29 H29B 107.6 . . ?
C12 C11 C10 120.0(6) . . ?
C12 C11 H11 120.0 . . ?
C10 C11 H11 120.0 . . ?
C39 C38 C37 111.5(5) . . ?
C39 C38 H38A 109.3 . . ?
C37 C38 H38A 109.3 . . ?
C39 C38 H38B 109.3 . . ?
C37 C38 H38B 109.3 . . ?
H38A C38 H38B 108.0 . . ?
F1 C23 F3 110.1(8) . . ?
F1 C23 F2 103.4(8) . . ?
F3 C23 F2 99.9(7) . . ?
F1 C23 C20 116.1(7) . . ?
F3 C23 C20 115.1(7) . . ?
F2 C23 C20 110.4(7) . . ?
C25 C24 N6 114.6(5) . . ?
C25 C24 H24A 108.6 . . ?
N6 C24 H24A 108.6 . . ?
C25 C24 H24B 108.6 . . ?
N6 C24 H24B 108.6 . . ?
H24A C24 H24B 107.6 . . ?
F4 C22 F6 110.0(10) . . ?
F4 C22 F5 106.9(8) . . ?
F6 C22 F5 98.2(7) . . ?
F4 C22 C18 115.9(8) . . ?
F6 C22 C18 112.2(7) . . ?
F5 C22 C18 112.2(8) . . ?
C38 C39 C40 114.7(6) . . ?
C38 C39 H39A 108.6 . . ?
C40 C39 H39A 108.6 . . ?
C38 C39 H39B 108.6 . . ?
C40 C39 H39B 108.6 . . ?
H39A C39 H39B 107.6 . . ?
C33 C34 C35 113.1(7) . . ?
C33 C34 H34A 109.0 . . ?
C35 C34 H34A 109.0 . . ?
C33 C34 H34B 109.0 . . ?
C35 C34 H34B 109.0 . . ?
H34A C34 H34B 107.8 . . ?
C24 C25 C26 109.0(7) . . ?
C24 C25 H25A 109.9 . . ?
C26 C25 H25A 109.9 . . ?
C24 C25 H25B 109.9 . . ?
C26 C25 H25B 109.9 . . ?
H25A C25 H25B 108.3 . . ?
C29 C30 C31 112.1(7) . . ?
C29 C30 H30A 109.2 . . ?
C31 C30 H30A 109.2 . . ?
C29 C30 H30B 109.2 . . ?
C31 C30 H30B 109.2 . . ?
H30A C30 H30B 107.9 . . ?
C27B C26 C27A 87.6(14) . . ?
C27B C26 C25 111.3(13) . . ?
C27A C26 C25 122.2(13) . . ?
C39 C40 H40A 109.5 . . ?
C39 C40 H40B 109.5 . . ?
H40A C40 H40B 109.5 . . ?
C39 C40 H40C 109.5 . . ?
H40A C40 H40C 109.5 . . ?
H40B C40 H40C 109.5 . . ?
C32 C31 C30 100.8(12) . . ?
C32 C31 H31A 111.6 . . ?
C30 C31 H31A 111.6 . . ?
C32 C31 H31B 111.6 . . ?
C30 C31 H31B 111.6 . . ?
H31A C31 H31B 109.4 . . ?
C36 C35 C34 114.6(11) . . ?
C36 C35 H35 122.7 . . ?
C34 C35 H35 122.7 . . ?
C31 C32 H32A 109.5 . . ?
C31 C32 H32B 109.5 . . ?
H32A C32 H32B 109.5 . . ?
C31 C32 H32C 109.5 . . ?
H32A C32 H32C 109.5 . . ?
H32B C32 H32C 109.5 . . ?
C35 C36 H36A 109.5 . . ?
C35 C36 H36B 109.5 . . ?
H36A C36 H36B 109.5 . . ?
C35 C36 H36C 109.5 . . ?
H36A C36 H36C 109.5 . . ?
H36B C36 H36C 109.5 . . ?
C26 C27A C27B 45.0(10) . . ?
C26 C27B C27A 47.5(10) . . ?

loop_
_geom_bond_atom_site_label_1
_geom_bond_atom_site_label_2
_geom_bond_distance
_geom_bond_site_symmetry_2
_geom_bond_publ_flag
S1 C15 1.666(5) . ?
N2 C7 1.337(5) . ?
N2 C8 1.358(5) . ?
N5 C15 1.362(6) . ?
N5 C14 1.413(6) . ?
N5 H5 0.8600 . ?
N1 C8 1.311(5) . ?
N1 C1 1.370(6) . ?
N4 C15 1.354(5) . ?
N4 C16 1.409(6) . ?
N4 H4 0.8600 . ?
N3 C7 1.341(5) . ?
N3 H3A 0.8600 . ?
N3 H3B 0.8600 . ?
C7 C6 1.428(6) . ?
C8 C9 1.486(6) . ?
C6 C5 1.392(7) . ?
C6 C1 1.401(6) . ?
C14 C9 1.402(7) . ?
C14 C13 1.403(7) . ?
C1 C2 1.405(7) . ?
C21 C20 1.378(7) . ?
C21 C16 1.379(6) . ?
C21 H21 0.9300 . ?
N6 C29 1.508(7) . ?
N6 C24 1.509(7) . ?
N6 C33 1.519(7) . ?
N6 C37 1.538(7) . ?
C9 C10 1.395(6) . ?
C16 C17 1.386(7) . ?
F6 C22 1.329(9) . ?
F1 C23 1.236(9) . ?
C20 C19 1.387(8) . ?
C20 C23 1.469(9) . ?
F5 C22 1.352(10) . ?
C5 C4 1.366(8) . ?
C5 H5A 0.9300 . ?
C13 C12 1.374(8) . ?
C13 H13 0.9300 . ?
F3 C23 1.284(8) . ?
C2 C3 1.344(7) . ?
C2 H2 0.9300 . ?
C3 C4 1.392(8) . ?
C3 H3 0.9300 . ?
C19 C18 1.375(8) . ?
C19 H19 0.9300 . ?
C17 C18 1.388(8) . ?
C17 H17 0.9300 . ?
C18 C22 1.490(9) . ?
C4 H4A 0.9300 . ?
C33 C34 1.515(9) . ?
C33 H33A 0.9700 . ?
C33 H33B 0.9700 . ?
C10 C11 1.377(8) . ?
C10 H10 0.9300 . ?
C12 C11 1.368(9) . ?
C12 H12 0.9300 . ?
F4 C22 1.214(10) . ?
C37 C38 1.509(8) . ?
C37 H37A 0.9700 . ?
C37 H37B 0.9700 . ?
C29 C30 1.521(9) . ?
C29 H29A 0.9700 . ?
C29 H29B 0.9700 . ?
C11 H11 0.9300 . ?
F2 C23 1.338(10) . ?
C38 C39 1.461(8) . ?
C38 H38A 0.9700 . ?
C38 H38B 0.9700 . ?
C24 C25 1.498(10) . ?
C24 H24A 0.9700 . ?
C24 H24B 0.9700 . ?
C39 C40 1.509(10) . ?
C39 H39A 0.9700 . ?
C39 H39B 0.9700 . ?
C34 C35 1.542(12) . ?
C34 H34A 0.9700 . ?
C34 H34B 0.9700 . ?
C25 C26 1.580(12) . ?
C25 H25A 0.9700 . ?
C25 H25B 0.9700 . ?
C30 C31 1.592(13) . ?
C30 H30A 0.9700 . ?
C30 H30B 0.9700 . ?
C26 C27B 1.257(19) . ?
C26 C27A 1.31(2) . ?
C40 H40A 0.9600 . ?
C40 H40B 0.9600 . ?
C40 H40C 0.9600 . ?
C31 C32 1.369(15) . ?
C31 H31A 0.9700 . ?
C31 H31B 0.9700 . ?
C35 C36 1.306(14) . ?
C35 H35 0.9300 . ?
C32 H32A 0.9600 . ?
C32 H32B 0.9600 . ?
C32 H32C 0.9600 . ?
C36 H36A 0.9600 . ?
C36 H36B 0.9600 . ?
C36 H36C 0.9600 . ?
C27A C27B 1.78(3) . ?

loop_
_geom_torsion_atom_site_label_1
_geom_torsion_atom_site_label_2
_geom_torsion_atom_site_label_3
_geom_torsion_atom_site_label_4
_geom_torsion
_geom_torsion_site_symmetry_1
_geom_torsion_site_symmetry_2
_geom_torsion_site_symmetry_3
_geom_torsion_site_symmetry_4
_geom_torsion_publ_flag
C8 N2 C7 N3 179.6(4) . . . . ?
C8 N2 C7 C6 -1.2(6) . . . . ?
C1 N1 C8 N2 2.5(7) . . . . ?
C1 N1 C8 C9 -176.2(4) . . . . ?
C7 N2 C8 N1 -1.3(6) . . . . ?
C7 N2 C8 C9 177.4(4) . . . . ?
N2 C7 C6 C5 -177.7(5) . . . . ?
N3 C7 C6 C5 1.5(7) . . . . ?
N2 C7 C6 C1 2.2(6) . . . . ?
N3 C7 C6 C1 -178.7(4) . . . . ?
C15 N5 C14 C9 141.7(5) . . . . ?
C15 N5 C14 C13 -40.0(7) . . . . ?
C8 N1 C1 C6 -1.2(6) . . . . ?
C8 N1 C1 C2 178.3(4) . . . . ?
C5 C6 C1 N1 178.9(5) . . . . ?
C7 C6 C1 N1 -1.0(6) . . . . ?
C5 C6 C1 C2 -0.6(7) . . . . ?
C7 C6 C1 C2 179.5(4) . . . . ?
C16 N4 C15 N5 170.4(4) . . . . ?
C16 N4 C15 S1 -8.3(7) . . . . ?
C14 N5 C15 N4 173.9(4) . . . . ?
C14 N5 C15 S1 -7.5(7) . . . . ?
C13 C14 C9 C10 0.9(7) . . . . ?
N5 C14 C9 C10 179.2(4) . . . . ?
C13 C14 C9 C8 -177.4(4) . . . . ?
N5 C14 C9 C8 0.9(7) . . . . ?
N1 C8 C9 C10 26.2(6) . . . . ?
N2 C8 C9 C10 -152.7(4) . . . . ?
N1 C8 C9 C14 -155.6(4) . . . . ?
N2 C8 C9 C14 25.6(6) . . . . ?
C20 C21 C16 C17 1.9(8) . . . . ?
C20 C21 C16 N4 177.0(5) . . . . ?
C15 N4 C16 C21 148.2(5) . . . . ?
C15 N4 C16 C17 -37.0(7) . . . . ?
C16 C21 C20 C19 -1.0(8) . . . . ?
C16 C21 C20 C23 179.2(6) . . . . ?
C1 C6 C5 C4 0.2(8) . . . . ?
C7 C6 C5 C4 -180.0(5) . . . . ?
C9 C14 C13 C12 -0.2(8) . . . . ?
N5 C14 C13 C12 -178.5(5) . . . . ?
N1 C1 C2 C3 -179.1(5) . . . . ?
C6 C1 C2 C3 0.5(8) . . . . ?
C1 C2 C3 C4 0.1(9) . . . . ?
C21 C20 C19 C18 -0.5(9) . . . . ?
C23 C20 C19 C18 179.2(7) . . . . ?
C21 C16 C17 C18 -1.2(8) . . . . ?
N4 C16 C17 C18 -175.9(5) . . . . ?
C20 C19 C18 C17 1.3(9) . . . . ?
C20 C19 C18 C22 179.2(7) . . . . ?
C16 C17 C18 C19 -0.4(8) . . . . ?
C16 C17 C18 C22 -178.4(6) . . . . ?
C6 C5 C4 C3 0.4(10) . . . . ?
C2 C3 C4 C5 -0.5(10) . . . . ?
C29 N6 C33 C34 176.2(6) . . . . ?
C24 N6 C33 C34 54.3(8) . . . . ?
C37 N6 C33 C34 -63.1(7) . . . . ?
C14 C9 C10 C11 -1.1(8) . . . . ?
C8 C9 C10 C11 177.3(5) . . . . ?
C14 C13 C12 C11 -0.3(10) . . . . ?
C29 N6 C37 C38 60.2(7) . . . . ?
C24 N6 C37 C38 -178.7(6) . . . . ?
C33 N6 C37 C38 -57.6(7) . . . . ?
C24 N6 C29 C30 -62.4(8) . . . . ?
C33 N6 C29 C30 175.6(6) . . . . ?
C37 N6 C29 C30 55.0(8) . . . . ?
C13 C12 C11 C10 0.1(11) . . . . ?
C9 C10 C11 C12 0.6(10) . . . . ?
N6 C37 C38 C39 -166.8(6) . . . . ?
C21 C20 C23 F1 -39.7(12) . . . . ?
C19 C20 C23 F1 140.6(8) . . . . ?
C21 C20 C23 F3 -170.4(7) . . . . ?
C19 C20 C23 F3 9.9(12) . . . . ?
C21 C20 C23 F2 77.5(9) . . . . ?
C19 C20 C23 F2 -102.2(8) . . . . ?
C29 N6 C24 C25 -56.9(8) . . . . ?
C33 N6 C24 C25 61.8(8) . . . . ?
C37 N6 C24 C25 -177.6(7) . . . . ?
C19 C18 C22 F4 -97.9(11) . . . . ?
C17 C18 C22 F4 80.1(12) . . . . ?
C19 C18 C22 F6 134.7(8) . . . . ?
C17 C18 C22 F6 -47.3(11) . . . . ?
C19 C18 C22 F5 25.3(11) . . . . ?
C17 C18 C22 F5 -156.7(7) . . . . ?
C37 C38 C39 C40 -176.6(7) . . . . ?
N6 C33 C34 C35 176.2(7) . . . . ?
N6 C24 C25 C26 -177.7(7) . . . . ?
N6 C29 C30 C31 -175.9(7) . . . . ?
C24 C25 C26 C27B -179.6(12) . . . . ?
C24 C25 C26 C27A 79.3(16) . . . . ?
C29 C30 C31 C32 -77.0(11) . . . . ?
C33 C34 C35 C36 -71.8(14) . . . . ?
C25 C26 C27A C27B 113.8(17) . . . . ?
C25 C26 C27B C27A -123.8(15) . . . . ?
